data_7050385
loop_
_publ_author_name
'Dariusz Pawlica'
'Marek Marsza\/lek'
'Grzegorz Mynarczuk'
'Les\/law Siero\'n'
'Julita Eilmes'

_publ_section_title
;
 New unsymmetrical Schiff base Ni(II) complexes as scaffolds for
 dendritic and amino acid superstructures
;
_journal_issue 12
_journal_name_full 'New J. Chem.'
_journal_page_first 1615
_journal_page_last 1621
_journal_paper_doi 10.1039/b409298h
_journal_volume 28
_journal_year 2004
_chemical_formula_moiety 'C44 H36 N2 Ni O5'
_chemical_formula_sum 'C44 H36 N2 Ni O5'
_chemical_formula_weight 731.46
_chemical_name_systematic
;
[8-(3'-(3,5-dibenzyloxy-benzyloxy)-2'-hydroxyphenyl)-
(5,6)-benzo-4,7-diazaocta-2,7-dien-1-onato(2-)]nickel(II)
;
_space_group_IT_number 2
_symmetry_cell_setting triclinic
_symmetry_Int_Tables_number 2
_symmetry_space_group_name_Hall '-P 1'
_symmetry_space_group_name_H-M 'P -1'
_atom_sites_solution_hydrogens geom
_atom_sites_solution_primary direct
_atom_sites_solution_secondary difmap
_audit_creation_method SHELXL-97
_cell_angle_alpha 72.557(5)
_cell_angle_beta 85.278(5)
_cell_angle_gamma 82.046(5)
_cell_formula_units_Z 2
_cell_length_a 7.2878(5)
_cell_length_b 14.4364(8)
_cell_length_c 17.4246(10)
_cell_measurement_reflns_used 5583
_cell_measurement_temperature 293(2)
_cell_measurement_theta_max 23.08
_cell_measurement_theta_min 9.20
_cell_volume 1730.49(19)
_computing_cell_refinement 'CrysAlis CCD'
_computing_data_collection 'CrysAlis CCD'
_computing_data_reduction 'CrysAlis RED'
_computing_molecular_graphics 'SHELXTL/PC XP'
_computing_publication_material PLATON
_computing_structure_refinement SHELXL-97
_computing_structure_solution SHELXS-97
_diffrn_ambient_temperature 293(2)
_diffrn_detector_type CCD
_diffrn_measured_fraction_theta_full 0.998
_diffrn_measured_fraction_theta_max 0.998
_diffrn_measurement_device 'KUMA KM4CCD diffractometer'
_diffrn_measurement_method \w
_diffrn_radiation_monochromator graphite
_diffrn_radiation_probe x-ray
_diffrn_radiation_type MoK\a
_diffrn_radiation_wavelength 0.71073
_diffrn_reflns_av_R_equivalents 0.0404
_diffrn_reflns_av_sigmaI/netI 0.1229
_diffrn_reflns_limit_h_max 8
_diffrn_reflns_limit_h_min -7
_diffrn_reflns_limit_k_max 17
_diffrn_reflns_limit_k_min -17
_diffrn_reflns_limit_l_max 20
_diffrn_reflns_limit_l_min -20
_diffrn_reflns_number 10658
_diffrn_reflns_theta_full 25.05
_diffrn_reflns_theta_max 25.05
_diffrn_reflns_theta_min 2.98
_diffrn_source 'CX-Mo12x0.4-S Seifert Mo tube'
_diffrn_standards_decay_% 0
_diffrn_standards_number 0
_exptl_absorpt_coefficient_mu 0.613
_exptl_absorpt_correction_T_max 0.9584
_exptl_absorpt_correction_T_min 0.7917
_exptl_absorpt_correction_type none
_exptl_crystal_colour orange-red
_exptl_crystal_density_diffrn 1.404
_exptl_crystal_density_method 'not measured'
_exptl_crystal_description prism
_exptl_crystal_F_000 764
_exptl_crystal_size_max 0.40
_exptl_crystal_size_mid 0.18
_exptl_crystal_size_min 0.07
_refine_diff_density_max 0.229
_refine_diff_density_min -0.223
_refine_diff_density_rms 0.040
_refine_ls_extinction_coef 0.00087(8)
_refine_ls_extinction_expression Fc^*^=kFc[1+0.001xFc^2^\l^3^/sin(2\q)]^-1/4^
_refine_ls_extinction_method SHELXL
_refine_ls_goodness_of_fit_ref 0.675
_refine_ls_hydrogen_treatment mixed
_refine_ls_matrix_type full
_refine_ls_number_parameters 471
_refine_ls_number_reflns 6121
_refine_ls_number_restraints 0
_refine_ls_restrained_S_all 0.675
_refine_ls_R_factor_all 0.0817
_refine_ls_R_factor_gt 0.0334
_refine_ls_shift/su_max 0.105
_refine_ls_shift/su_mean 0.023
_refine_ls_structure_factor_coef Fsqd
_refine_ls_weighting_details 'calc w=1/[\s^2^(Fo^2^)+(0.0120P)^2^] where P=(Fo^2^+2Fc^2^)/3'
_refine_ls_weighting_scheme calc
_refine_ls_wR_factor_gt 0.0524
_refine_ls_wR_factor_ref 0.0612
_reflns_number_gt 3119
_reflns_number_total 6121
_reflns_threshold_expression I>2\s(I)
_cod_data_source_file b409298h.txt
_cod_data_source_block 3D3
_cod_original_cell_volume 1730.49(18)
_cod_database_code 7050385

loop_
_symmetry_equiv_pos_as_xyz
'x, y, z'
'-x, -y, -z'

loop_
_atom_site_label
_atom_site_type_symbol
_atom_site_fract_x
_atom_site_fract_y
_atom_site_fract_z
_atom_site_U_iso_or_equiv
_atom_site_adp_type
_atom_site_occupancy
_atom_site_symmetry_multiplicity
_atom_site_calc_flag
_atom_site_refinement_flags
_atom_site_disorder_assembly
_atom_site_disorder_group
Ni Ni 0.24011(6) 0.01781(3) 0.47993(2) 0.03578(12) Uani 1 1 d . . .
O1 O 0.2475(3) 0.09643(13) 0.37434(10) 0.0404(5) Uani 1 1 d . . .
O2 O 0.1928(3) -0.07545(13) 0.43399(10) 0.0390(5) Uani 1 1 d . . .
O3 O 0.2047(3) 0.19174(13) 0.21285(10) 0.0414(5) Uani 1 1 d . . .
O4 O 0.2639(3) -0.11753(13) 0.05446(10) 0.0515(6) Uani 1 1 d . . .
O5 O 0.2379(3) 0.22049(14) -0.08701(11) 0.0569(6) Uani 1 1 d . . .
N1 N 0.2994(3) 0.11252(16) 0.52297(13) 0.0344(6) Uani 1 1 d . . .
N2 N 0.2190(3) -0.06102(16) 0.58647(12) 0.0339(6) Uani 1 1 d . . .
C1 C 0.2881(4) 0.0826(2) 0.60892(15) 0.0362(8) Uani 1 1 d . . .
C2 C 0.3210(4) 0.1392(2) 0.65717(17) 0.0485(9) Uani 1 1 d . . .
H2 H 0.3766 0.1962 0.6353 0.058 Uiso 1 1 calc R . .
C3 C 0.2698(4) 0.1092(2) 0.73826(17) 0.0540(10) Uani 1 1 d . . .
H3 H 0.2952 0.1447 0.7720 0.065 Uiso 1 1 calc R . .
C4 C 0.1817(4) 0.0273(2) 0.76867(17) 0.0488(9) Uani 1 1 d . . .
H4 H 0.1373 0.0112 0.8220 0.059 Uiso 1 1 calc R . .
C5 C 0.1569(4) -0.0319(2) 0.72235(15) 0.0398(8) Uani 1 1 d . . .
H5 H 0.0970 -0.0875 0.7441 0.048 Uiso 1 1 calc R . .
C6 C 0.2232(4) -0.00709(19) 0.64203(15) 0.0361(8) Uani 1 1 d . . .
C7 C 0.2736(4) 0.1877(2) 0.34884(16) 0.0349(8) Uani 1 1 d . . .
C8 C 0.2581(4) 0.2384(2) 0.26510(16) 0.0361(8) Uani 1 1 d . . .
C9 C 0.2839(4) 0.3344(2) 0.23466(17) 0.0501(9) Uani 1 1 d . . .
H9 H 0.2739 0.3649 0.1797 0.060 Uiso 1 1 calc R . .
C10 C 0.3252(4) 0.3882(2) 0.28455(18) 0.0554(10) Uani 1 1 d . . .
H10 H 0.3430 0.4537 0.2632 0.066 Uiso 1 1 calc R . .
C11 C 0.3388(4) 0.3430(2) 0.36489(17) 0.0502(9) Uani 1 1 d . . .
H11 H 0.3646 0.3785 0.3984 0.060 Uiso 1 1 calc R . .
C12 C 0.3148(4) 0.2433(2) 0.39840(16) 0.0358(8) Uani 1 1 d . . .
C13 C 0.3255(4) 0.2006(2) 0.48278(16) 0.0403(8) Uani 1 1 d . . .
H13 H 0.3544 0.2404 0.5122 0.048 Uiso 1 1 calc R . .
C14 C 0.1817(4) -0.1660(2) 0.47051(17) 0.0350(7) Uani 1 1 d . . .
C15 C 0.1995(4) -0.2070(2) 0.55226(16) 0.0397(8) Uani 1 1 d . . .
H15 H 0.2000 -0.2745 0.5721 0.048 Uiso 1 1 calc R . .
C16 C 0.2171(4) -0.1568(2) 0.60824(16) 0.0336(7) Uani 1 1 d . . .
C17 C 0.2428(4) -0.22107(19) 0.69355(15) 0.0442(8) Uani 1 1 d . . .
H171 H 0.3238 -0.1939 0.7195 0.053 Uiso 1 1 calc R . .
H172 H 0.2963 -0.2855 0.6930 0.053 Uiso 1 1 calc R . .
H173 H 0.1247 -0.2247 0.7224 0.053 Uiso 1 1 calc R . .
C21 C 0.1510(4) -0.22642(19) 0.41813(17) 0.0386(8) Uani 1 1 d . . .
C22 C 0.0908(4) -0.3179(2) 0.44845(18) 0.0552(9) Uani 1 1 d . . .
H22 H 0.0696 -0.3438 0.5037 0.066 Uiso 1 1 calc R . .
C23 C 0.0619(5) -0.3712(2) 0.3970(2) 0.0673(11) Uani 1 1 d . . .
H23 H 0.0241 -0.4331 0.4180 0.081 Uiso 1 1 calc R . .
C24 C 0.0888(5) -0.3330(2) 0.3151(2) 0.0616(10) Uani 1 1 d . . .
H24 H 0.0670 -0.3684 0.2808 0.074 Uiso 1 1 calc R . .
C25 C 0.1477(4) -0.2427(2) 0.28451(18) 0.0570(10) Uani 1 1 d . . .
H25 H 0.1663 -0.2166 0.2292 0.068 Uiso 1 1 calc R . .
C26 C 0.1797(4) -0.1897(2) 0.33577(17) 0.0454(8) Uani 1 1 d . . .
H26 H 0.2211 -0.1287 0.3143 0.055 Uiso 1 1 calc R . .
C30 C 0.3233(4) 0.1057(2) 0.20701(16) 0.0510(9) Uani 1 1 d . . .
H301 H 0.2951 0.0496 0.2515 0.061 Uiso 1 1 calc R . .
H302 H 0.4522 0.1146 0.2090 0.061 Uiso 1 1 calc R . .
C31 C 0.2902(4) 0.0890(2) 0.12775(16) 0.0396(8) Uani 1 1 d . . .
C32 C 0.2872(4) -0.0049(2) 0.12475(16) 0.0444(8) Uani 1 1 d . . .
H32 H 0.2994 -0.0571 0.1715 0.053 Uiso 1 1 calc R . .
C33 C 0.2660(4) -0.0216(2) 0.05133(16) 0.0414(8) Uani 1 1 d . . .
C34 C 0.2495(4) 0.0558(2) -0.01739(16) 0.0433(8) Uani 1 1 d . . .
H34 H 0.2353 0.0450 -0.0665 0.052 Uiso 1 1 calc R . .
C35 C 0.2540(4) 0.1504(2) -0.01373(17) 0.0416(8) Uani 1 1 d . . .
C36 C 0.2715(4) 0.1683(2) 0.05845(16) 0.0424(8) Uani 1 1 d . . .
H36 H 0.2709 0.2318 0.0609 0.051 Uiso 1 1 calc R . .
C40 C 0.2367(4) -0.13592(19) -0.01920(15) 0.0426(8) Uani 1 1 d . . .
H401 H 0.3314 -0.1091 -0.0590 0.051 Uiso 1 1 calc R . .
H402 H 0.1168 -0.1036 -0.0391 0.051 Uiso 1 1 calc R . .
C41 C 0.2455(4) -0.2428(2) -0.00791(17) 0.0416(8) Uani 1 1 d . . .
C42 C 0.2692(4) -0.3120(2) 0.06438(18) 0.0558(10) Uani 1 1 d . . .
H42 H 0.2782 -0.2932 0.1104 0.067 Uiso 1 1 calc R . .
C43 C 0.2800(5) -0.4106(2) 0.0699(2) 0.0719(11) Uani 1 1 d . . .
H43 H 0.2981 -0.4571 0.1197 0.086 Uiso 1 1 calc R . .
C44 C 0.2648(5) -0.4399(3) 0.0045(2) 0.0844(13) Uani 1 1 d . . .
H44 H 0.2741 -0.5061 0.0085 0.101 Uiso 1 1 calc R . .
C45 C 0.2356(7) -0.3709(3) -0.0677(2) 0.1149(17) Uani 1 1 d . . .
H45 H 0.2209 -0.3898 -0.1132 0.138 Uiso 1 1 calc R . .
C46 C 0.2278(6) -0.2735(3) -0.0737(2) 0.0925(14) Uani 1 1 d . . .
H46 H 0.2102 -0.2273 -0.1236 0.111 Uiso 1 1 calc R . .
C50 C 0.2444(4) 0.3195(2) -0.08975(17) 0.0522(9) Uani 1 1 d . . .
H501 H 0.3502 0.3243 -0.0614 0.063 Uiso 1 1 calc R . .
H502 H 0.1326 0.3439 -0.0642 0.063 Uiso 1 1 calc R . .
C51 C 0.2607(4) 0.3787(2) -0.17689(18) 0.0434(8) Uani 1 1 d . . .
C52 C 0.3881(5) 0.3463(2) -0.22887(19) 0.0543(9) Uani 1 1 d . . .
H52 H 0.4631 0.2873 -0.2100 0.065 Uiso 1 1 calc R . .
C53 C 0.4060(5) 0.4006(2) -0.30904(19) 0.0616(10) Uani 1 1 d . . .
H53 H 0.4924 0.3783 -0.3438 0.074 Uiso 1 1 calc R . .
C54 C 0.2942(5) 0.4880(3) -0.3365(2) 0.0636(11) Uani 1 1 d . . .
H54 H 0.3038 0.5246 -0.3903 0.076 Uiso 1 1 calc R . .
C55 C 0.1706(5) 0.5204(2) -0.2853(2) 0.0649(11) Uani 1 1 d . . .
H55 H 0.0971 0.5799 -0.3040 0.078 Uiso 1 1 calc R . .
C56 C 0.1519(4) 0.4662(2) -0.20545(19) 0.0539(9) Uani 1 1 d . . .
H56 H 0.0654 0.4890 -0.1710 0.065 Uiso 1 1 calc R . .

loop_
_atom_site_aniso_label
_atom_site_aniso_U_11
_atom_site_aniso_U_22
_atom_site_aniso_U_33
_atom_site_aniso_U_23
_atom_site_aniso_U_13
_atom_site_aniso_U_12
Ni 0.0469(3) 0.0336(2) 0.0286(2) -0.01006(16) -0.00299(18) -0.00796(19)
O1 0.0655(16) 0.0319(11) 0.0258(11) -0.0075(9) 0.0001(10) -0.0161(11)
O2 0.0564(15) 0.0319(11) 0.0325(12) -0.0115(9) -0.0073(10) -0.0098(11)
O3 0.0502(15) 0.0423(12) 0.0330(11) -0.0128(10) -0.0071(10) -0.0023(11)
O4 0.0842(18) 0.0402(13) 0.0308(12) -0.0081(10) -0.0048(11) -0.0137(12)
O5 0.101(2) 0.0385(13) 0.0309(12) -0.0037(10) -0.0132(12) -0.0154(12)
N1 0.0406(17) 0.0319(14) 0.0335(14) -0.0113(12) -0.0018(12) -0.0097(12)
N2 0.0429(18) 0.0349(14) 0.0262(14) -0.0103(12) -0.0085(12) -0.0051(12)
C1 0.040(2) 0.0457(19) 0.0257(17) -0.0143(15) -0.0062(15) -0.0042(16)
C2 0.062(3) 0.048(2) 0.041(2) -0.0169(16) -0.0067(17) -0.0151(18)
C3 0.078(3) 0.058(2) 0.036(2) -0.0226(17) -0.0159(19) -0.011(2)
C4 0.060(3) 0.057(2) 0.0303(18) -0.0153(16) -0.0053(17) -0.0007(19)
C5 0.048(2) 0.0423(18) 0.0298(17) -0.0106(15) -0.0023(15) -0.0067(16)
C6 0.047(2) 0.0369(18) 0.0265(17) -0.0102(14) -0.0074(15) -0.0055(16)
C7 0.037(2) 0.0367(18) 0.0315(17) -0.0101(15) -0.0004(15) -0.0067(15)
C8 0.043(2) 0.0356(18) 0.0291(17) -0.0080(14) -0.0033(15) -0.0053(15)
C9 0.069(3) 0.0370(19) 0.0386(19) -0.0025(15) -0.0067(17) -0.0044(17)
C10 0.082(3) 0.0331(19) 0.051(2) -0.0082(17) -0.0096(19) -0.0125(18)
C11 0.071(3) 0.0391(19) 0.044(2) -0.0144(16) -0.0085(18) -0.0130(18)
C12 0.044(2) 0.0371(18) 0.0303(17) -0.0133(14) -0.0004(15) -0.0106(15)
C13 0.050(2) 0.0389(19) 0.0378(19) -0.0187(16) -0.0030(16) -0.0092(17)
C14 0.034(2) 0.0348(18) 0.0388(18) -0.0143(15) -0.0040(15) -0.0036(15)
C15 0.052(2) 0.0327(18) 0.0338(18) -0.0067(15) -0.0082(16) -0.0064(16)
C16 0.038(2) 0.0344(18) 0.0280(17) -0.0083(14) -0.0016(15) -0.0051(15)
C17 0.056(2) 0.0380(18) 0.0377(19) -0.0097(15) -0.0061(17) -0.0020(16)
C21 0.048(2) 0.0315(17) 0.0396(18) -0.0128(15) -0.0106(16) -0.0043(15)
C22 0.079(3) 0.048(2) 0.0437(19) -0.0152(17) -0.0089(18) -0.0180(19)
C23 0.098(3) 0.044(2) 0.069(3) -0.0175(19) -0.016(2) -0.026(2)
C24 0.078(3) 0.053(2) 0.068(3) -0.037(2) -0.017(2) -0.006(2)
C25 0.080(3) 0.053(2) 0.046(2) -0.0245(18) -0.0078(19) -0.008(2)
C26 0.058(2) 0.0383(18) 0.043(2) -0.0161(16) -0.0059(17) -0.0065(16)
C30 0.069(3) 0.049(2) 0.0371(19) -0.0184(16) -0.0099(17) 0.0037(18)
C31 0.047(2) 0.0458(19) 0.0286(17) -0.0144(15) -0.0039(15) -0.0062(16)
C32 0.055(2) 0.046(2) 0.0299(17) -0.0074(15) 0.0020(16) -0.0085(17)
C33 0.053(2) 0.0403(19) 0.0328(18) -0.0112(16) -0.0020(17) -0.0093(17)
C34 0.059(2) 0.046(2) 0.0283(17) -0.0132(16) -0.0034(16) -0.0111(18)
C35 0.052(2) 0.0409(19) 0.0310(18) -0.0059(15) -0.0048(16) -0.0096(16)
C36 0.059(2) 0.0378(18) 0.0328(18) -0.0098(15) -0.0073(16) -0.0107(16)
C40 0.054(2) 0.046(2) 0.0301(18) -0.0124(15) -0.0012(16) -0.0112(17)
C41 0.047(2) 0.0408(19) 0.0378(19) -0.0121(16) -0.0016(16) -0.0058(16)
C42 0.074(3) 0.049(2) 0.047(2) -0.0160(18) -0.0048(19) -0.0115(19)
C43 0.091(3) 0.051(2) 0.066(3) -0.004(2) -0.006(2) -0.008(2)
C44 0.113(4) 0.047(2) 0.098(3) -0.031(2) -0.002(3) -0.006(2)
C45 0.223(6) 0.064(3) 0.070(3) -0.035(2) -0.017(3) -0.021(3)
C46 0.182(4) 0.052(2) 0.049(2) -0.020(2) -0.016(3) -0.015(3)
C50 0.064(3) 0.045(2) 0.048(2) -0.0130(17) -0.0032(18) -0.0105(18)
C51 0.046(2) 0.0407(19) 0.046(2) -0.0092(17) -0.0089(18) -0.0138(17)
C52 0.059(3) 0.047(2) 0.052(2) -0.0066(18) -0.0081(19) -0.0019(18)
C53 0.068(3) 0.065(2) 0.051(2) -0.0123(19) 0.001(2) -0.016(2)
C54 0.073(3) 0.060(3) 0.053(2) 0.003(2) -0.014(2) -0.028(2)
C55 0.080(3) 0.034(2) 0.072(3) 0.003(2) -0.016(2) -0.012(2)
C56 0.062(3) 0.038(2) 0.062(2) -0.0128(18) -0.0087(19) -0.0086(18)

loop_
_atom_type_symbol
_atom_type_description
_atom_type_scat_dispersion_real
_atom_type_scat_dispersion_imag
_atom_type_scat_source
C C 0.0033 0.0016 'International Tables Vol C Tables 4.2.6.8 and 6.1.1.4'
H H 0.0000 0.0000 'International Tables Vol C Tables 4.2.6.8 and 6.1.1.4'
N N 0.0061 0.0033 'International Tables Vol C Tables 4.2.6.8 and 6.1.1.4'
O O 0.0106 0.0060 'International Tables Vol C Tables 4.2.6.8 and 6.1.1.4'
Ni Ni 0.3393 1.1124 'International Tables Vol C Tables 4.2.6.8 and 6.1.1.4'

loop_
_geom_angle_atom_site_label_1
_geom_angle_atom_site_label_2
_geom_angle_atom_site_label_3
_geom_angle
_geom_angle_site_symmetry_1
_geom_angle_site_symmetry_3
_geom_angle_publ_flag
O2 Ni O1 83.59(8) . . ?
O2 Ni N1 176.98(10) . . ?
O1 Ni N1 94.80(9) . . ?
O2 Ni N2 95.60(8) . . ?
O1 Ni N2 176.99(10) . . ?
N1 Ni N2 86.13(9) . . ?
C7 O1 Ni 127.40(17) . . ?
C14 O2 Ni 126.37(17) . . ?
C8 O3 C30 116.1(2) . . ?
C33 O4 C40 116.5(2) . . ?
C35 O5 C50 118.1(2) . . ?
C13 N1 C1 121.2(2) . . ?
C13 N1 Ni 125.67(19) . . ?
C1 N1 Ni 112.61(17) . . ?
C16 N2 C6 123.4(2) . . ?
C16 N2 Ni 124.65(18) . . ?
C6 N2 Ni 111.72(17) . . ?
C6 C1 C2 121.0(3) . . ?
C6 C1 N1 113.5(2) . . ?
C2 C1 N1 125.2(3) . . ?
C3 C2 C1 118.8(3) . . ?
C3 C2 H2 120.6 . . ?
C1 C2 H2 120.6 . . ?
C4 C3 C2 119.7(3) . . ?
C4 C3 H3 120.1 . . ?
C2 C3 H3 120.1 . . ?
C3 C4 C5 121.7(3) . . ?
C3 C4 H4 119.1 . . ?
C5 C4 H4 119.1 . . ?
C4 C5 C6 118.9(3) . . ?
C4 C5 H5 120.5 . . ?
C6 C5 H5 120.6 . . ?
C1 C6 C5 118.7(3) . . ?
C1 C6 N2 114.0(2) . . ?
C5 C6 N2 127.1(2) . . ?
O1 C7 C12 124.7(3) . . ?
O1 C7 C8 119.1(2) . . ?
C12 C7 C8 116.2(2) . . ?
C9 C8 O3 117.9(2) . . ?
C9 C8 C7 121.8(3) . . ?
O3 C8 C7 120.2(2) . . ?
C8 C9 C10 121.2(3) . . ?
C8 C9 H9 119.4 . . ?
C10 C9 H9 119.4 . . ?
C11 C10 C9 118.9(3) . . ?
C11 C10 H10 120.6 . . ?
C9 C10 H10 120.6 . . ?
C10 C11 C12 121.5(3) . . ?
C10 C11 H11 119.3 . . ?
C12 C11 H11 119.3 . . ?
C11 C12 C7 120.4(3) . . ?
C11 C12 C13 119.1(3) . . ?
C7 C12 C13 120.4(2) . . ?
N1 C13 C12 126.8(3) . . ?
N1 C13 H13 116.6 . . ?
C12 C13 H13 116.6 . . ?
O2 C14 C15 123.7(3) . . ?
O2 C14 C21 115.3(2) . . ?
C15 C14 C21 121.0(2) . . ?
C14 C15 C16 126.2(3) . . ?
C14 C15 H15 116.9 . . ?
C16 C15 H15 116.9 . . ?
N2 C16 C15 121.9(2) . . ?
N2 C16 C17 123.2(2) . . ?
C15 C16 C17 114.8(2) . . ?
C16 C17 H171 109.5 . . ?
C16 C17 H172 109.5 . . ?
H171 C17 H172 109.5 . . ?
C16 C17 H173 109.5 . . ?
H171 C17 H173 109.5 . . ?
H172 C17 H173 109.5 . . ?
C26 C21 C22 118.3(3) . . ?
C26 C21 C14 119.1(2) . . ?
C22 C21 C14 122.6(3) . . ?
C21 C22 C23 120.4(3) . . ?
C21 C22 H22 119.8 . . ?
C23 C22 H22 119.8 . . ?
C24 C23 C22 120.5(3) . . ?
C24 C23 H23 119.8 . . ?
C22 C23 H23 119.8 . . ?
C25 C24 C23 119.6(3) . . ?
C25 C24 H24 120.2 . . ?
C23 C24 H24 120.2 . . ?
C24 C25 C26 120.2(3) . . ?
C24 C25 H25 119.9 . . ?
C26 C25 H25 119.9 . . ?
C21 C26 C25 121.0(3) . . ?
C21 C26 H26 119.5 . . ?
C25 C26 H26 119.5 . . ?
O3 C30 C31 107.9(2) . . ?
O3 C30 H301 110.1 . . ?
C31 C30 H301 110.1 . . ?
O3 C30 H302 110.1 . . ?
C31 C30 H302 110.1 . . ?
H301 C30 H302 108.4 . . ?
C32 C31 C36 121.0(2) . . ?
C32 C31 C30 119.2(3) . . ?
C36 C31 C30 119.7(2) . . ?
C31 C32 C33 119.8(3) . . ?
C31 C32 H32 120.1 . . ?
C33 C32 H32 120.1 . . ?
O4 C33 C34 124.8(2) . . ?
O4 C33 C32 115.6(2) . . ?
C34 C33 C32 119.6(3) . . ?
C33 C34 C35 120.1(3) . . ?
C33 C34 H34 120.0 . . ?
C35 C34 H34 120.0 . . ?
O5 C35 C36 125.2(3) . . ?
O5 C35 C34 113.8(2) . . ?
C36 C35 C34 121.0(3) . . ?
C35 C36 C31 118.5(3) . . ?
C35 C36 H36 120.8 . . ?
C31 C36 H36 120.8 . . ?
O4 C40 C41 110.8(2) . . ?
O4 C40 H401 109.5 . . ?
C41 C40 H401 109.5 . . ?
O4 C40 H402 109.5 . . ?
C41 C40 H402 109.5 . . ?
H401 C40 H402 108.1 . . ?
C42 C41 C46 117.9(3) . . ?
C42 C41 C40 123.6(3) . . ?
C46 C41 C40 118.4(3) . . ?
C41 C42 C43 120.4(3) . . ?
C41 C42 H42 119.8 . . ?
C43 C42 H42 119.8 . . ?
C44 C43 C42 121.1(3) . . ?
C44 C43 H43 119.4 . . ?
C42 C43 H43 119.4 . . ?
C43 C44 C45 118.8(3) . . ?
C43 C44 H44 120.6 . . ?
C45 C44 H44 120.6 . . ?
C44 C45 C46 120.3(4) . . ?
C44 C45 H45 119.9 . . ?
C46 C45 H45 119.9 . . ?
C41 C46 C45 121.5(3) . . ?
C41 C46 H46 119.3 . . ?
C45 C46 H46 119.3 . . ?
O5 C50 C51 107.9(2) . . ?
O5 C50 H501 110.1 . . ?
C51 C50 H501 110.1 . . ?
O5 C50 H502 110.1 . . ?
C51 C50 H502 110.1 . . ?
H501 C50 H502 108.4 . . ?
C56 C51 C52 118.9(3) . . ?
C56 C51 C50 120.8(3) . . ?
C52 C51 C50 120.2(3) . . ?
C51 C52 C53 120.8(3) . . ?
C51 C52 H52 119.6 . . ?
C53 C52 H52 119.6 . . ?
C54 C53 C52 119.2(3) . . ?
C54 C53 H53 120.4 . . ?
C52 C53 H53 120.4 . . ?
C55 C54 C53 120.0(3) . . ?
C55 C54 H54 120.0 . . ?
C53 C54 H54 120.0 . . ?
C54 C55 C56 120.9(3) . . ?
C54 C55 H55 119.6 . . ?
C56 C55 H55 119.6 . . ?
C51 C56 C55 120.1(3) . . ?
C51 C56 H56 119.9 . . ?
C55 C56 H56 119.9 . . ?

loop_
_geom_bond_atom_site_label_1
_geom_bond_atom_site_label_2
_geom_bond_distance
_geom_bond_site_symmetry_2
_geom_bond_publ_flag
Ni O1 1.8507(17) . ?
Ni O2 1.8420(17) . ?
Ni N1 1.858(2) . ?
Ni N2 1.871(2) . ?
O1 C7 1.294(3) . ?
O2 C14 1.281(3) . ?
O3 C8 1.391(3) . ?
O3 C30 1.438(3) . ?
O4 C33 1.371(3) . ?
O4 C40 1.421(3) . ?
O5 C35 1.373(3) . ?
O5 C50 1.423(3) . ?
N1 C13 1.286(3) . ?
N1 C1 1.428(3) . ?
N2 C16 1.322(3) . ?
N2 C6 1.417(3) . ?
C1 C6 1.382(3) . ?
C1 C2 1.390(3) . ?
C2 C3 1.384(3) . ?
C2 H2 0.9300 . ?
C3 C4 1.368(3) . ?
C3 H3 0.9300 . ?
C4 C5 1.377(3) . ?
C4 H4 0.9300 . ?
C5 C6 1.399(3) . ?
C5 H5 0.9300 . ?
C7 C12 1.417(3) . ?
C7 C8 1.429(3) . ?
C8 C9 1.361(3) . ?
C9 C10 1.401(3) . ?
C9 H9 0.9300 . ?
C10 C11 1.361(3) . ?
C10 H10 0.9300 . ?
C11 C12 1.411(3) . ?
C11 H11 0.9300 . ?
C12 C13 1.418(3) . ?
C13 H13 0.9300 . ?
C14 C15 1.379(3) . ?
C14 C21 1.487(3) . ?
C15 C16 1.401(3) . ?
C15 H15 0.9300 . ?
C16 C17 1.509(3) . ?
C17 H171 0.9600 . ?
C17 H172 0.9600 . ?
C17 H173 0.9600 . ?
C21 C26 1.382(3) . ?
C21 C22 1.385(3) . ?
C22 C23 1.390(3) . ?
C22 H22 0.9300 . ?
C23 C24 1.374(4) . ?
C23 H23 0.9300 . ?
C24 C25 1.367(4) . ?
C24 H24 0.9300 . ?
C25 C26 1.389(3) . ?
C25 H25 0.9300 . ?
C26 H26 0.9300 . ?
C30 C31 1.514(3) . ?
C30 H301 0.9700 . ?
C30 H302 0.9700 . ?
C31 C32 1.376(3) . ?
C31 C36 1.393(3) . ?
C32 C33 1.396(3) . ?
C32 H32 0.9300 . ?
C33 C34 1.372(3) . ?
C34 C35 1.392(3) . ?
C34 H34 0.9300 . ?
C35 C36 1.377(3) . ?
C36 H36 0.9300 . ?
C40 C41 1.489(3) . ?
C40 H401 0.9700 . ?
C40 H402 0.9700 . ?
C41 C42 1.359(3) . ?
C41 C46 1.368(4) . ?
C42 C43 1.389(4) . ?
C42 H42 0.9300 . ?
C43 C44 1.347(4) . ?
C43 H43 0.9300 . ?
C44 C45 1.362(4) . ?
C44 H44 0.9300 . ?
C45 C46 1.371(4) . ?
C45 H45 0.9300 . ?
C46 H46 0.9300 . ?
C50 C51 1.507(3) . ?
C50 H501 0.9700 . ?
C50 H502 0.9700 . ?
C51 C56 1.372(4) . ?
C51 C52 1.377(4) . ?
C52 C53 1.387(4) . ?
C52 H52 0.9300 . ?
C53 C54 1.379(4) . ?
C53 H53 0.9300 . ?
C54 C55 1.352(4) . ?
C54 H54 0.9300 . ?
C55 C56 1.382(4) . ?
C55 H55 0.9300 . ?
C56 H56 0.9300 . ?
